data_7209114
loop_
_publ_author_name
'Vangala, Venu R.'
'Chow, Pui Shan'
'Tan, Reginald B. H.'

_publ_section_title
;
 The solvates and salt of antibiotic agent, nitrofurantoin: structural,
 thermochemical and desolvation studies
;
_journal_issue 5
_journal_name_full CrystEngComm
_journal_page_first 878
_journal_paper_doi 10.1039/c2ce26575c
_journal_volume 15
_journal_year 2013
_chemical_formula_moiety 'C8 H6 N4 O5, C7 H8 N2 O, C2 H3 N'
_chemical_formula_sum 'C17 H17 N7 O6'
_chemical_formula_weight 415.38
_chemical_name_common
;
1:1:1 cocrystal of nitrofurantoin, 2-pyridone and acetonitrile
;
_chemical_name_systematic
;
1:1:1 cocrystal of nitrofurantoin, 2-pyridone and acetonitrile
;
_space_group_IT_number 14
_symmetry_cell_setting monoclinic
_symmetry_space_group_name_Hall '-P 2ybc'
_symmetry_space_group_name_H-M 'P 1 21/c 1'
_atom_sites_solution_hydrogens geom
_atom_sites_solution_primary direct
_atom_sites_solution_secondary difmap
_audit_creation_method SHELXL-97
_cell_angle_alpha 90.00
_cell_angle_beta 117.41(2)
_cell_angle_gamma 90.00
_cell_formula_units_Z 4
_cell_length_a 7.2712(15)
_cell_length_b 18.918(4)
_cell_length_c 15.451(4)
_cell_measurement_reflns_used 5611
_cell_measurement_temperature 110(2)
_cell_measurement_theta_max 31.1906
_cell_measurement_theta_min 1.8339
_cell_volume 1886.8(8)
_computing_cell_refinement 'CrystalClear (Rigaku Inc., 2007)'
_computing_data_collection 'CrystalClear (Rigaku Inc., 2007)'
_computing_data_reduction 'CrystalClear (Rigaku Inc., 2007)'
_computing_structure_refinement 'SHELXL-97 (Sheldrick, 1997)'
_computing_structure_solution 'SHELXS-97 (Sheldrick, 1990)'
_diffrn_ambient_temperature 110(2)
_diffrn_measured_fraction_theta_full 0.992
_diffrn_measured_fraction_theta_max 0.992
_diffrn_measurement_device_type 'Rigaku Saturn CCD area deterctor'
_diffrn_measurement_method '\w scans'
_diffrn_radiation_monochromator graphite
_diffrn_radiation_source 'fine-focus sealed tube'
_diffrn_radiation_type MoK\a
_diffrn_radiation_wavelength 0.71073
_diffrn_reflns_av_R_equivalents 0.0231
_diffrn_reflns_av_sigmaI/netI 0.0220
_diffrn_reflns_limit_h_max 8
_diffrn_reflns_limit_h_min -8
_diffrn_reflns_limit_k_max 22
_diffrn_reflns_limit_k_min -15
_diffrn_reflns_limit_l_max 14
_diffrn_reflns_limit_l_min -18
_diffrn_reflns_number 10631
_diffrn_reflns_theta_full 24.99
_diffrn_reflns_theta_max 24.99
_diffrn_reflns_theta_min 2.15
_exptl_absorpt_coefficient_mu 0.114
_exptl_absorpt_correction_T_max 0.9515
_exptl_absorpt_correction_T_min 0.9515
_exptl_absorpt_correction_type multi-scan
_exptl_absorpt_process_details '(SADABS, Rigaku 2007)'
_exptl_crystal_colour 'Orange Red'
_exptl_crystal_density_diffrn 1.462
_exptl_crystal_density_method 'not measured'
_exptl_crystal_description Block
_exptl_crystal_F_000 864
_exptl_crystal_size_max 0.44
_exptl_crystal_size_mid 0.44
_exptl_crystal_size_min 0.44
_refine_diff_density_max 0.197
_refine_diff_density_min -0.228
_refine_diff_density_rms 0.044
_refine_ls_extinction_method none
_refine_ls_goodness_of_fit_ref 1.118
_refine_ls_hydrogen_treatment constr
_refine_ls_matrix_type full
_refine_ls_number_parameters 272
_refine_ls_number_reflns 3303
_refine_ls_number_restraints 0
_refine_ls_restrained_S_all 1.118
_refine_ls_R_factor_all 0.0402
_refine_ls_R_factor_gt 0.0382
_refine_ls_shift/su_max 0.001
_refine_ls_shift/su_mean 0.000
_refine_ls_structure_factor_coef Fsqd
_refine_ls_weighting_details 'calc w=1/[\s^2^(Fo^2^)+(0.0418P)^2^+0.9166P] where P=(Fo^2^+2Fc^2^)/3'
_refine_ls_weighting_scheme calc
_refine_ls_wR_factor_gt 0.0965
_refine_ls_wR_factor_ref 0.0980
_reflns_number_gt 3154
_reflns_number_total 3303
_reflns_threshold_expression >2sigma(I)
_cod_data_source_file c2ce26575c.txt
_cod_data_source_block NF-4-Aminobenzamide-ACN(1:1:1)
_cod_depositor_comments
;
The following automatic conversions were performed:

'_symmetry_cell_setting' value 'Monoclinic' changed to 'monoclinic'
according to /home/saulius/struct/CIF-dictionaries/cif_core.dic
dictionary named 'cif_core.dic' version 2.4.2 from 2011-04-26.

Automatic conversion script
Id: cif_fix_values 1891 2012-01-12 08:04:46Z andrius 
;
_cod_original_cell_volume 1886.8(7)
_cod_original_sg_symbol_H-M 'P 21 / c'
_cod_database_code 7209114

loop_
_symmetry_equiv_pos_as_xyz
'x, y, z'
'-x, y+1/2, -z+1/2'
'-x, -y, -z'
'x, -y-1/2, z-1/2'

loop_
_atom_site_label
_atom_site_type_symbol
_atom_site_fract_x
_atom_site_fract_y
_atom_site_fract_z
_atom_site_U_iso_or_equiv
_atom_site_adp_type
_atom_site_occupancy
_atom_site_symmetry_multiplicity
_atom_site_calc_flag
_atom_site_refinement_flags
N7 N 0.0645(2) 0.84275(9) 0.46603(12) 0.0411(4) Uani 1 1 d .
C16 C -0.0488(3) 0.88246(9) 0.47065(12) 0.0315(4) Uani 1 1 d .
C17 C -0.1933(3) 0.93220(10) 0.47856(13) 0.0347(4) Uani 1 1 d .
H17A H -0.1366 0.9492 0.5459 0.052 Uiso 1 1 calc R
H17B H -0.3261 0.9085 0.4602 0.052 Uiso 1 1 calc R
H17C H -0.2146 0.9723 0.4349 0.052 Uiso 1 1 calc R
N2 N 0.27796(18) 0.42214(6) 0.48620(9) 0.0189(3) Uani 1 1 d .
N3 N 0.42299(18) 0.45262(6) 0.56917(8) 0.0194(3) Uani 1 1 d .
N4 N 0.56072(19) 0.53740(7) 0.67897(9) 0.0218(3) Uani 1 1 d .
H4A H 0.5711 0.5815 0.7059 0.026 Uiso 1 1 d R
C1 C 0.1410(2) 0.31725(8) 0.39580(11) 0.0208(3) Uani 1 1 d .
C2 C 0.1114(2) 0.24627(8) 0.37896(12) 0.0252(3) Uani 1 1 d .
H2A H 0.1918 0.2095 0.4214 0.030 Uiso 1 1 calc R
C3 C -0.0611(2) 0.23794(8) 0.28658(12) 0.0275(4) Uani 1 1 d .
H3A H -0.1209 0.1949 0.2541 0.033 Uiso 1 1 calc R
C4 C -0.1229(2) 0.30427(8) 0.25436(11) 0.0245(3) Uani 1 1 d .
C5 C 0.2921(2) 0.35482(8) 0.47887(11) 0.0204(3) Uani 1 1 d .
H5C H 0.4035 0.3297 0.5289 0.024 Uiso 1 1 calc R
C6 C 0.4041(2) 0.52299(8) 0.58661(10) 0.0189(3) Uani 1 1 d .
C7 C 0.6820(2) 0.47964(8) 0.72230(11) 0.0215(3) Uani 1 1 d .
C8 C 0.5961(2) 0.41906(8) 0.65054(10) 0.0205(3) Uani 1 1 d .
H8B H 0.6998 0.4012 0.6312 0.025 Uiso 1 1 calc R
H8A H 0.5492 0.3797 0.6777 0.025 Uiso 1 1 calc R
O1 O -0.00481(15) 0.35449(5) 0.31866(7) 0.0223(2) Uani 1 1 d .
O2 O -0.30821(18) 0.39442(7) 0.15423(9) 0.0363(3) Uani 1 1 d .
O3 O -0.39654(19) 0.28543(7) 0.10618(9) 0.0401(3) Uani 1 1 d .
O4 O 0.27639(16) 0.56433(5) 0.53105(7) 0.0227(2) Uani 1 1 d .
O5 O 0.82904(17) 0.47672(6) 0.80260(8) 0.0294(3) Uani 1 1 d .
N1 N -0.2864(2) 0.33015(8) 0.16605(10) 0.0298(3) Uani 1 1 d .
H6B H 1.0119 0.9870 0.8878 0.036 Uiso 1 1 d R
C9 C 0.8128(2) 0.92400(8) 0.79220(11) 0.0208(3) Uani 1 1 d .
C10 C 0.8650(2) 0.86269(8) 0.85013(11) 0.0213(3) Uani 1 1 d .
H10A H 0.9741 0.8643 0.9150 0.026 Uiso 1 1 calc R
C11 C 0.7595(2) 0.80020(8) 0.81387(11) 0.0212(3) Uani 1 1 d .
H11A H 0.7967 0.7595 0.8544 0.025 Uiso 1 1 calc R
C12 C 0.5989(2) 0.79567(8) 0.71853(11) 0.0208(3) Uani 1 1 d .
C13 C 0.5477(2) 0.85637(8) 0.66043(11) 0.0221(3) Uani 1 1 d .
H13A H 0.4394 0.8543 0.5954 0.027 Uiso 1 1 calc R
C14 C 0.6519(2) 0.91922(8) 0.69600(11) 0.0222(3) Uani 1 1 d .
H14A H 0.6147 0.9597 0.6551 0.027 Uiso 1 1 calc R
C15 C 0.5053(2) 0.72498(8) 0.68331(11) 0.0219(3) Uani 1 1 d .
O6 O 0.57022(18) 0.67263(6) 0.73824(8) 0.0292(3) Uani 1 1 d .
N5 N 0.3546(2) 0.71836(7) 0.59170(9) 0.0247(3) Uani 1 1 d .
H5B H 0.3054 0.6751 0.5716 0.030 Uiso 1 1 d R
H5A H 0.2924 0.7559 0.5526 0.030 Uiso 1 1 d R
N6 N 0.9118(2) 0.98624(7) 0.82827(10) 0.0265(3) Uani 1 1 d .
H6A H 0.8821 1.0226 0.7896 0.032 Uiso 1 1 d R

loop_
_atom_site_aniso_label
_atom_site_aniso_U_11
_atom_site_aniso_U_22
_atom_site_aniso_U_33
_atom_site_aniso_U_23
_atom_site_aniso_U_13
_atom_site_aniso_U_12
N7 0.0343(8) 0.0376(9) 0.0416(9) -0.0015(7) 0.0089(7) -0.0020(7)
C16 0.0266(8) 0.0329(9) 0.0256(9) 0.0047(7) 0.0038(7) -0.0068(8)
C17 0.0272(8) 0.0399(10) 0.0312(9) 0.0041(8) 0.0085(7) -0.0024(7)
N2 0.0201(6) 0.0182(6) 0.0172(6) -0.0014(5) 0.0078(5) -0.0009(5)
N3 0.0202(6) 0.0168(6) 0.0155(6) 0.0006(5) 0.0033(5) 0.0012(5)
N4 0.0231(6) 0.0196(6) 0.0187(6) -0.0016(5) 0.0061(5) -0.0012(5)
C1 0.0219(7) 0.0193(7) 0.0234(8) 0.0005(6) 0.0122(6) 0.0019(6)
C2 0.0289(8) 0.0193(7) 0.0336(8) -0.0015(6) 0.0196(7) -0.0001(6)
C3 0.0297(8) 0.0221(8) 0.0369(9) -0.0113(7) 0.0207(7) -0.0067(6)
C4 0.0226(7) 0.0266(8) 0.0249(8) -0.0102(6) 0.0115(6) -0.0056(6)
C5 0.0226(7) 0.0188(7) 0.0208(7) 0.0021(6) 0.0109(6) 0.0021(6)
C6 0.0203(7) 0.0185(7) 0.0181(7) 0.0007(6) 0.0091(6) -0.0016(6)
C7 0.0204(7) 0.0254(8) 0.0190(7) 0.0031(6) 0.0094(6) -0.0005(6)
C8 0.0192(7) 0.0204(7) 0.0194(7) 0.0045(6) 0.0067(6) 0.0031(6)
O1 0.0229(5) 0.0188(5) 0.0217(6) -0.0039(4) 0.0072(5) -0.0015(4)
O2 0.0321(6) 0.0350(7) 0.0322(7) -0.0016(5) 0.0067(5) 0.0024(5)
O3 0.0328(6) 0.0497(8) 0.0316(7) -0.0196(6) 0.0096(5) -0.0151(6)
O4 0.0253(5) 0.0167(5) 0.0217(5) 0.0018(4) 0.0068(5) 0.0025(4)
O5 0.0249(6) 0.0359(7) 0.0194(6) 0.0017(5) 0.0035(5) 0.0013(5)
N1 0.0248(7) 0.0365(9) 0.0260(7) -0.0102(6) 0.0100(6) -0.0048(6)
C9 0.0207(7) 0.0209(7) 0.0237(8) -0.0051(6) 0.0125(6) -0.0015(6)
C10 0.0192(7) 0.0233(8) 0.0198(7) -0.0030(6) 0.0075(6) 0.0005(6)
C11 0.0226(7) 0.0207(7) 0.0220(7) -0.0009(6) 0.0117(6) 0.0014(6)
C12 0.0213(7) 0.0199(7) 0.0227(7) -0.0043(6) 0.0113(6) -0.0002(6)
C13 0.0214(7) 0.0223(8) 0.0209(7) -0.0034(6) 0.0083(6) 0.0001(6)
C14 0.0234(7) 0.0197(7) 0.0229(8) 0.0005(6) 0.0100(6) 0.0009(6)
C15 0.0226(7) 0.0216(8) 0.0242(8) -0.0041(6) 0.0131(6) -0.0004(6)
O6 0.0381(6) 0.0186(6) 0.0264(6) -0.0020(5) 0.0110(5) -0.0024(5)
N5 0.0265(7) 0.0183(6) 0.0243(7) -0.0049(5) 0.0075(5) -0.0024(5)
N6 0.0285(7) 0.0212(7) 0.0265(7) -0.0036(5) 0.0099(6) -0.0049(5)

loop_
_atom_type_symbol
_atom_type_description
_atom_type_scat_dispersion_real
_atom_type_scat_dispersion_imag
_atom_type_scat_source
C C 0.0033 0.0016 'International Tables Vol C Tables 4.2.6.8 and 6.1.1.4'
H H 0.0000 0.0000 'International Tables Vol C Tables 4.2.6.8 and 6.1.1.4'
N N 0.0061 0.0033 'International Tables Vol C Tables 4.2.6.8 and 6.1.1.4'
O O 0.0106 0.0060 'International Tables Vol C Tables 4.2.6.8 and 6.1.1.4'

loop_
_geom_angle_atom_site_label_1
_geom_angle_atom_site_label_2
_geom_angle_atom_site_label_3
_geom_angle
N7 C16 C17 178.58(19)
C16 C17 H17A 109.5
C16 C17 H17B 109.5
H17A C17 H17B 109.5
C16 C17 H17C 109.5
H17A C17 H17C 109.5
H17B C17 H17C 109.5
C5 N2 N3 116.40(12)
N2 N3 C6 119.42(12)
N2 N3 C8 128.20(12)
C6 N3 C8 112.19(12)
C7 N4 C6 112.72(12)
C7 N4 H4A 127.0
C6 N4 H4A 120.2
C2 C1 O1 110.42(13)
C2 C1 C5 130.20(14)
O1 C1 C5 119.37(13)
C1 C2 C3 106.94(14)
C1 C2 H2A 126.5
C3 C2 H2A 126.5
C4 C3 C2 105.05(14)
C4 C3 H3A 127.5
C2 C3 H3A 127.5
C3 C4 O1 112.97(14)
C3 C4 N1 131.61(14)
O1 C4 N1 115.42(14)
N2 C5 C1 120.62(14)
N2 C5 H5C 119.7
C1 C5 H5C 119.7
O4 C6 N3 126.60(13)
O4 C6 N4 126.91(14)
N3 C6 N4 106.48(12)
O5 C7 N4 127.14(14)
O5 C7 C8 126.00(14)
N4 C7 C8 106.86(12)
N3 C8 C7 101.75(12)
N3 C8 H8B 111.4
C7 C8 H8B 111.4
N3 C8 H8A 111.4
C7 C8 H8A 111.4
H8B C8 H8A 109.3
C4 O1 C1 104.61(12)
O2 N1 O3 124.78(15)
O2 N1 C4 118.50(13)
O3 N1 C4 116.72(14)
N6 C9 C10 121.12(14)
N6 C9 C14 120.94(14)
C10 C9 C14 117.93(13)
C11 C10 C9 120.75(14)
C11 C10 H10A 119.6
C9 C10 H10A 119.6
C10 C11 C12 121.25(14)
C10 C11 H11A 119.4
C12 C11 H11A 119.4
C13 C12 C11 118.17(14)
C13 C12 C15 124.22(14)
C11 C12 C15 117.43(13)
C14 C13 C12 121.09(14)
C14 C13 H13A 119.5
C12 C13 H13A 119.5
C13 C14 C9 120.81(14)
C13 C14 H14A 119.6
C9 C14 H14A 119.6
O6 C15 N5 120.97(14)
O6 C15 C12 119.97(14)
N5 C15 C12 119.04(13)
C15 N5 H5B 117.2
C15 N5 H5A 123.1
H5B N5 H5A 119.4
C9 N6 H6B 118.3
C9 N6 H6A 119.1
H6B N6 H6A 122.3

loop_
_geom_bond_atom_site_label_1
_geom_bond_atom_site_label_2
_geom_bond_distance
N7 C16 1.141(2)
C16 C17 1.457(3)
C17 H17A 0.9800
C17 H17B 0.9800
C17 H17C 0.9800
N2 C5 1.2869(19)
N2 N3 1.3577(17)
N3 C6 1.3775(19)
N3 C8 1.4531(18)
N4 C7 1.3697(19)
N4 C6 1.3825(19)
N4 H4A 0.9190
C1 C2 1.366(2)
C1 O1 1.3701(18)
C1 C5 1.436(2)
C2 C3 1.410(2)
C2 H2A 0.9500
C3 C4 1.348(2)
C3 H3A 0.9500
C4 O1 1.3569(18)
C4 N1 1.422(2)
C5 H5C 0.9500
C6 O4 1.2154(18)
C7 O5 1.2101(19)
C7 C8 1.515(2)
C8 H8B 0.9900
C8 H8A 0.9900
O2 N1 1.2289(19)
O3 N1 1.2373(18)
C9 N6 1.359(2)
C9 C10 1.406(2)
C9 C14 1.409(2)
C10 C11 1.380(2)
C10 H10A 0.9500
C11 C12 1.399(2)
C11 H11A 0.9500
C12 C13 1.398(2)
C12 C15 1.486(2)
C13 C14 1.381(2)
C13 H13A 0.9500
C14 H14A 0.9500
C15 O6 1.2469(19)
C15 N5 1.339(2)
N5 H5B 0.8897
N5 H5A 0.9077
N6 H6B 0.8718
N6 H6A 0.8711

loop_
_geom_torsion_atom_site_label_1
_geom_torsion_atom_site_label_2
_geom_torsion_atom_site_label_3
_geom_torsion_atom_site_label_4
_geom_torsion
C5 N2 N3 C6 -172.96(13)
C5 N2 N3 C8 1.5(2)
O1 C1 C2 C3 0.14(16)
C5 C1 C2 C3 178.89(15)
C1 C2 C3 C4 0.10(17)
C2 C3 C4 O1 -0.31(17)
C2 C3 C4 N1 179.22(15)
N3 N2 C5 C1 177.35(12)
C2 C1 C5 N2 -170.93(15)
O1 C1 C5 N2 7.7(2)
N2 N3 C6 O4 -6.2(2)
C8 N3 C6 O4 178.57(14)
N2 N3 C6 N4 174.71(11)
C8 N3 C6 N4 -0.56(16)
C7 N4 C6 O4 -178.66(14)
C7 N4 C6 N3 0.47(16)
C6 N4 C7 O5 -179.79(14)
C6 N4 C7 C8 -0.20(16)
N2 N3 C8 C7 -174.32(13)
C6 N3 C8 C7 0.43(15)
O5 C7 C8 N3 179.46(14)
N4 C7 C8 N3 -0.14(15)
C3 C4 O1 C1 0.39(16)
N1 C4 O1 C1 -179.22(12)
C2 C1 O1 C4 -0.32(15)
C5 C1 O1 C4 -179.22(13)
C3 C4 N1 O2 -179.20(16)
O1 C4 N1 O2 0.3(2)
C3 C4 N1 O3 0.6(2)
O1 C4 N1 O3 -179.93(13)
N6 C9 C10 C11 178.06(13)
C14 C9 C10 C11 -0.8(2)
C9 C10 C11 C12 0.4(2)
C10 C11 C12 C13 0.1(2)
C10 C11 C12 C15 175.35(13)
C11 C12 C13 C14 -0.2(2)
C15 C12 C13 C14 -175.12(14)
C12 C13 C14 C9 -0.2(2)
N6 C9 C14 C13 -178.18(14)
C10 C9 C14 C13 0.7(2)
C13 C12 C15 O6 175.05(14)
C11 C12 C15 O6 0.1(2)
C13 C12 C15 N5 -3.5(2)
C11 C12 C15 N5 -178.40(13)
